data_7025581
loop_
_publ_author_name
'Nie, Kun'
'Gu, Xiangyong'
'Yao, Yingming'
'Zhang, Yong'
'Shen, Qi'

_publ_section_title
;
 Synthesis and characterization of amine bridged bis(phenolate) lanthanide
 aryloxides and their application in the polymerization of lactide.
;
_journal_issue 29
_journal_name_full 'Dalton transactions (Cambridge, England : 2003)'
_journal_page_first 6832
_journal_page_last 6840
_journal_paper_doi 10.1039/c001888k
_journal_volume 39
_journal_year 2010
_chemical_formula_moiety 'C50 H79 N2 O4 Sm'
_chemical_formula_sum 'C50 H79 N2 O4 Sm'
_chemical_formula_weight 922.50
_space_group_IT_number 19
_symmetry_cell_setting orthorhombic
_symmetry_Int_Tables_number 19
_symmetry_space_group_name_Hall 'P 2ac 2ab'
_symmetry_space_group_name_H-M 'P 21 21 21'
_atom_sites_solution_hydrogens geom
_atom_sites_solution_primary direct
_atom_sites_solution_secondary difmap
_audit_creation_method SHELXL-97
_cell_angle_alpha 90.00
_cell_angle_beta 90.00
_cell_angle_gamma 90.00
_cell_formula_units_Z 4
_cell_length_a 15.3534(14)
_cell_length_b 16.8680(15)
_cell_length_c 19.187(2)
_cell_measurement_reflns_used 12813
_cell_measurement_temperature 223(2)
_cell_measurement_theta_max 27.5
_cell_measurement_theta_min 3.1
_cell_volume 4969.1(8)
_computing_cell_refinement CrystalClear
_computing_data_collection CrystalClear
_computing_data_reduction CrystalStructure
_computing_structure_refinement 'SHELXL-97 (Sheldrick, 1997)'
_computing_structure_solution 'SHELXS-97 (Sheldrick, 1990)'
_diffrn_ambient_temperature 223(2)
_diffrn_detector_area_resol_mean 14.63
_diffrn_measured_fraction_theta_full 0.992
_diffrn_measured_fraction_theta_max 0.992
_diffrn_measurement_device_type 'Rigaku Saturn'
_diffrn_measurement_method \w
_diffrn_radiation_monochromator graphite
_diffrn_radiation_source 'fine-focus sealed tube'
_diffrn_radiation_type MoK\a
_diffrn_radiation_wavelength 0.71075
_diffrn_reflns_av_R_equivalents 0.0930
_diffrn_reflns_av_sigmaI/netI 0.1650
_diffrn_reflns_limit_h_max 17
_diffrn_reflns_limit_h_min -18
_diffrn_reflns_limit_k_max 20
_diffrn_reflns_limit_k_min -18
_diffrn_reflns_limit_l_max 23
_diffrn_reflns_limit_l_min -13
_diffrn_reflns_number 16070
_diffrn_reflns_theta_full 25.50
_diffrn_reflns_theta_max 25.50
_diffrn_reflns_theta_min 3.10
_exptl_absorpt_coefficient_mu 1.223
_exptl_absorpt_correction_T_max 0.788
_exptl_absorpt_correction_T_min 0.460
_exptl_absorpt_correction_type multi-scan
_exptl_absorpt_process_details 'Jacobson, R. (1998) Private communication'
_exptl_crystal_colour colorless
_exptl_crystal_density_diffrn 1.233
_exptl_crystal_density_method 'not measured'
_exptl_crystal_description block
_exptl_crystal_F_000 1948
_exptl_crystal_size_max 0.30
_exptl_crystal_size_mid 0.30
_exptl_crystal_size_min 0.20
_refine_diff_density_max 2.391
_refine_diff_density_min -1.202
_refine_diff_density_rms 0.180
_refine_ls_abs_structure_details 'Flack H D (1983), Acta Cryst. A39, 876-881'
_refine_ls_abs_structure_Flack 0.05(4)
_refine_ls_extinction_coef 0.0186(15)
_refine_ls_extinction_expression Fc^*^=kFc[1+0.001xFc^2^\l^3^/sin(2\q)]^-1/4^
_refine_ls_extinction_method SHELXL
_refine_ls_goodness_of_fit_ref 1.091
_refine_ls_hydrogen_treatment constr
_refine_ls_matrix_type full
_refine_ls_number_parameters 454
_refine_ls_number_reflns 8999
_refine_ls_number_restraints 14
_refine_ls_restrained_S_all 1.093
_refine_ls_R_factor_all 0.1219
_refine_ls_R_factor_gt 0.1032
_refine_ls_shift/su_max 0.001
_refine_ls_shift/su_mean 0.000
_refine_ls_structure_factor_coef Fsqd
_refine_ls_weighting_details 'calc w=1/[\s^2^(Fo^2^)+(0.1290P)^2^+0.0000P] where P=(Fo^2^+2Fc^2^)/3'
_refine_ls_weighting_scheme calc
_refine_ls_wR_factor_gt 0.2604
_refine_ls_wR_factor_ref 0.2768
_reflns_number_gt 6447
_reflns_number_total 8999
_reflns_threshold_expression >2sigma(I)
_cod_data_source_file c001888k.txt
_cod_data_source_block complex2
_cod_original_cell_volume 4968.9(8)
_cod_database_code 7025581

loop_
_symmetry_equiv_pos_as_xyz
'x, y, z'
'x+1/2, -y+1/2, -z'
'-x, y+1/2, -z+1/2'
'-x+1/2, -y, z+1/2'

loop_
_atom_site_label
_atom_site_type_symbol
_atom_site_fract_x
_atom_site_fract_y
_atom_site_fract_z
_atom_site_U_iso_or_equiv
_atom_site_adp_type
_atom_site_occupancy
_atom_site_symmetry_multiplicity
_atom_site_calc_flag
_atom_site_refinement_flags
_atom_site_disorder_assembly
_atom_site_disorder_group
Sm1 Sm 0.02864(4) 0.87512(4) 0.89215(4) 0.0406(3) Uani 1 1 d . . .
O1 O -0.0479(6) 0.9532(5) 0.9584(6) 0.045(3) Uani 1 1 d . . .
O2 O 0.1563(7) 0.8330(6) 0.8555(7) 0.051(3) Uani 1 1 d . . .
O3 O -0.0630(7) 0.7846(7) 0.8594(7) 0.057(3) Uani 1 1 d . . .
O4 O 0.0787(9) 0.8203(7) 1.0033(7) 0.062(3) Uani 1 1 d . . .
N1 N 0.1328(7) 0.9967(7) 0.9077(7) 0.041(3) Uani 1 1 d . . .
N2 N 0.0137(9) 0.9895(9) 0.7856(9) 0.073(2) Uani 1 1 d D . .
C1 C -0.0571(11) 1.0312(8) 0.9775(12) 0.054(5) Uani 1 1 d . . .
C2 C -0.1371(9) 1.0657(9) 0.9879(8) 0.042(3) Uani 1 1 d . . .
C3 C -0.1387(10) 1.1470(9) 1.0015(10) 0.049(4) Uani 1 1 d . . .
H3 H -0.1926 1.1715 1.0105 0.059 Uiso 1 1 calc R . .
C4 C -0.0641(13) 1.1928(11) 1.0022(10) 0.061(5) Uani 1 1 d . . .
C5 C 0.0109(11) 1.1559(8) 0.9936(8) 0.042(4) Uani 1 1 d . . .
H5 H 0.0620 1.1864 0.9963 0.051 Uiso 1 1 calc R . .
C6 C 0.0197(11) 1.0752(9) 0.9808(9) 0.046(4) Uani 1 1 d . . .
C7 C 0.2327(8) 0.8591(8) 0.8298(9) 0.040(3) Uani 1 1 d . . .
C8 C 0.2792(9) 0.8213(9) 0.7758(9) 0.044(4) Uani 1 1 d . . .
C9 C 0.3550(10) 0.8571(10) 0.7514(11) 0.058(5) Uani 1 1 d . . .
H9 H 0.3850 0.8325 0.7146 0.070 Uiso 1 1 calc R . .
C10 C 0.3886(10) 0.9262(10) 0.7780(10) 0.052(4) Uani 1 1 d . A .
C11 C 0.3434(9) 0.9619(10) 0.8324(9) 0.046(4) Uani 1 1 d . . .
H11 H 0.3665 1.0081 0.8526 0.056 Uiso 1 1 calc R . .
C12 C 0.2658(9) 0.9318(9) 0.8577(10) 0.047(4) Uani 1 1 d . . .
C13 C 0.1073(9) 1.0374(9) 0.9724(9) 0.044(4) Uani 1 1 d . . .
H13A H 0.1508 1.0789 0.9807 0.053 Uiso 1 1 calc R . .
H13B H 0.1135 0.9988 1.0103 0.053 Uiso 1 1 calc R . .
C14 C 0.2224(9) 0.9685(8) 0.9196(8) 0.039(3) Uani 1 1 d . . .
H14A H 0.2214 0.9295 0.9574 0.047 Uiso 1 1 calc R . .
H14B H 0.2578 1.0134 0.9353 0.047 Uiso 1 1 calc R . .
C15 C 0.1307(13) 1.0545(12) 0.8525(13) 0.073(2) Uani 1 1 d . . .
H15A H 0.1731 1.0397 0.8166 0.088 Uiso 1 1 calc R . .
H15B H 0.1478 1.1063 0.8712 0.088 Uiso 1 1 calc R . .
C16 C 0.0432(12) 1.0608(11) 0.8205(13) 0.073(2) Uani 1 1 d . . .
H16A H 0.0011 1.0745 0.8570 0.088 Uiso 1 1 calc R . .
H16B H 0.0438 1.1044 0.7867 0.088 Uiso 1 1 calc R . .
C17 C -0.0796(11) 1.0054(12) 0.7825(13) 0.073(2) Uani 1 1 d D . .
H17A H -0.0926 1.0358 0.7409 0.110 Uiso 1 1 calc R . .
H17B H -0.0970 1.0352 0.8234 0.110 Uiso 1 1 calc R . .
H17C H -0.1112 0.9556 0.7811 0.110 Uiso 1 1 calc R . .
C18 C 0.0512(12) 0.9518(11) 0.7258(11) 0.073(2) Uani 1 1 d D . .
H18A H 0.0187 0.9041 0.7149 0.110 Uiso 1 1 calc R . .
H18B H 0.1114 0.9381 0.7356 0.110 Uiso 1 1 calc R . .
H18C H 0.0490 0.9878 0.6864 0.110 Uiso 1 1 calc R . .
C19 C -0.2244(10) 1.0158(10) 0.9899(12) 0.058(5) Uani 1 1 d . . .
C20 C -0.3014(11) 1.0659(12) 1.0081(13) 0.070(6) Uani 1 1 d . . .
H20A H -0.3511 1.0321 1.0174 0.105 Uiso 1 1 calc R . .
H20B H -0.3147 1.1009 0.9694 0.105 Uiso 1 1 calc R . .
H20C H -0.2883 1.0972 1.0492 0.105 Uiso 1 1 calc R . .
C21 C -0.2402(13) 0.9772(12) 0.9177(14) 0.079(7) Uani 1 1 d . . .
H21A H -0.2871 0.9389 0.9212 0.119 Uiso 1 1 calc R . .
H21B H -0.1875 0.9506 0.9024 0.119 Uiso 1 1 calc R . .
H21C H -0.2558 1.0179 0.8842 0.119 Uiso 1 1 calc R . .
C22 C -0.2145(14) 0.9545(11) 1.0468(12) 0.072(6) Uani 1 1 d . . .
H22A H -0.2011 0.9808 1.0905 0.108 Uiso 1 1 calc R . .
H22B H -0.1676 0.9184 1.0349 0.108 Uiso 1 1 calc R . .
H22C H -0.2684 0.9250 1.0516 0.108 Uiso 1 1 calc R . .
C23 C -0.0701(19) 1.2832(12) 1.0176(18) 0.098(4) Uani 1 1 d . . .
C24 C -0.1562(16) 1.3174(13) 1.0132(17) 0.098(4) Uani 1 1 d . . .
H24A H -0.1515 1.3743 1.0067 0.147 Uiso 1 1 calc R . .
H24B H -0.1878 1.3066 1.0560 0.147 Uiso 1 1 calc R . .
H24C H -0.1872 1.2944 0.9741 0.147 Uiso 1 1 calc R . .
C25 C -0.0226(17) 1.2957(12) 1.0858(16) 0.098(4) Uani 1 1 d . . .
H25A H -0.0356 1.3482 1.1037 0.147 Uiso 1 1 calc R . .
H25B H 0.0396 1.2908 1.0783 0.147 Uiso 1 1 calc R . .
H25C H -0.0414 1.2561 1.1193 0.147 Uiso 1 1 calc R . .
C26 C -0.0221(18) 1.3267(12) 0.9578(16) 0.098(4) Uani 1 1 d . . .
H26A H -0.0322 1.2989 0.9142 0.147 Uiso 1 1 calc R . .
H26B H 0.0399 1.3279 0.9675 0.147 Uiso 1 1 calc R . .
H26C H -0.0440 1.3805 0.9541 0.147 Uiso 1 1 calc R . .
C27 C 0.2502(11) 0.7412(10) 0.7493(11) 0.058(5) Uani 1 1 d . . .
C28 C 0.3077(14) 0.7113(13) 0.6854(14) 0.082(7) Uani 1 1 d . . .
H28A H 0.2999 0.7469 0.6462 0.123 Uiso 1 1 calc R . .
H28B H 0.2896 0.6583 0.6723 0.123 Uiso 1 1 calc R . .
H28C H 0.3686 0.7106 0.6989 0.123 Uiso 1 1 calc R . .
C29 C 0.2506(13) 0.6786(12) 0.8100(15) 0.084(8) Uani 1 1 d . . .
H29A H 0.3100 0.6623 0.8196 0.126 Uiso 1 1 calc R . .
H29B H 0.2164 0.6328 0.7964 0.126 Uiso 1 1 calc R . .
H29C H 0.2256 0.7021 0.8516 0.126 Uiso 1 1 calc R . .
C30 C 0.1569(14) 0.7439(13) 0.7182(12) 0.073(6) Uani 1 1 d . . .
H30A H 0.1172 0.7663 0.7523 0.110 Uiso 1 1 calc R . .
H30B H 0.1384 0.6906 0.7064 0.110 Uiso 1 1 calc R . .
H30C H 0.1569 0.7765 0.6766 0.110 Uiso 1 1 calc R . .
C31 C 0.4737(12) 0.9659(8) 0.7504(9) 0.054(4) Uani 1 1 d D . .
C32 C 0.539(3) 0.952(8) 0.808(3) 0.100(8) Uani 0.50 1 d PD A 1
C32' C 0.549(3) 0.953(8) 0.799(3) 0.100(8) Uani 0.50 1 d PD A 2
C33 C 0.460(4) 1.0528(16) 0.736(5) 0.100(8) Uani 0.50 1 d PD A 1
C33' C 0.479(4) 1.0556(13) 0.752(5) 0.100(8) Uani 0.50 1 d PD A 2
C34 C 0.517(3) 0.917(2) 0.695(2) 0.100(8) Uani 0.50 1 d PD A 1
C34' C 0.485(3) 0.949(3) 0.6744(14) 0.100(8) Uani 0.50 1 d PD A 2
C35 C -0.1173(9) 0.7216(9) 0.8477(10) 0.049(4) Uani 1 1 d . . .
C36 C -0.1152(10) 0.6538(9) 0.8906(11) 0.051(4) Uani 1 1 d . B .
C37 C -0.1705(10) 0.5957(10) 0.8838(12) 0.057(5) Uani 1 1 d . . .
H37 H -0.1725 0.5547 0.9170 0.068 Uiso 1 1 calc R . .
C38 C -0.2294(11) 0.5953(11) 0.8235(11) 0.058(5) Uani 1 1 d . . .
H38 H -0.2646 0.5511 0.8135 0.069 Uiso 1 1 calc R . .
C39 C -0.2311(10) 0.6572(11) 0.7852(10) 0.054(4) Uani 1 1 d . . .
H39 H -0.2721 0.6587 0.7489 0.065 Uiso 1 1 calc R . .
C40 C -0.1769(10) 0.7223(11) 0.7930(10) 0.052(4) Uani 1 1 d . D .
C41 C -0.0462(11) 0.6531(12) 0.9466(11) 0.070(6) Uani 1 1 d D . .
C42 C 0.038(2) 0.635(4) 0.907(3) 0.116(11) Uani 0.50 1 d PD B 1
C42' C 0.042(2) 0.617(4) 0.940(3) 0.116(11) Uani 0.50 1 d PD B 2
C43 C -0.050(3) 0.585(3) 0.996(3) 0.116(11) Uani 0.50 1 d PD B 1
C43' C -0.092(3) 0.677(3) 1.0110(19) 0.116(11) Uani 0.50 1 d PD B 2
C44 C -0.1793(15) 0.7946(18) 0.7461(16) 0.099(5) Uani 1 1 d . . .
H44 H -0.1522 0.8371 0.7743 0.118 Uiso 1 1 calc R C 1
C45 C -0.2658(14) 0.8271(16) 0.7259(15) 0.099(5) Uani 1 1 d . D 1
H45A H -0.2588 0.8809 0.7090 0.148 Uiso 1 1 calc R D 1
H45B H -0.3041 0.8271 0.7661 0.148 Uiso 1 1 calc R D 1
H45C H -0.2909 0.7945 0.6894 0.148 Uiso 1 1 calc R D 1
C46 C -0.1215(15) 0.7870(17) 0.6840(15) 0.099(5) Uani 1 1 d . D .
H46A H -0.0611 0.7870 0.6988 0.148 Uiso 1 1 calc R . .
H46B H -0.1315 0.8312 0.6527 0.148 Uiso 1 1 calc R . .
H46C H -0.1342 0.7377 0.6599 0.148 Uiso 1 1 calc R . .
C47 C 0.1567(19) 0.7755(14) 1.0202(12) 0.089(4) Uani 1 1 d . . .
H47A H 0.2058 0.8109 1.0298 0.107 Uiso 1 1 calc R . .
H47B H 0.1726 0.7397 0.9820 0.107 Uiso 1 1 calc R . .
C48 C 0.1312(17) 0.7297(13) 1.0842(11) 0.089(4) Uani 1 1 d D . .
H48A H 0.1822 0.7224 1.1143 0.107 Uiso 1 1 calc R . .
H48B H 0.1094 0.6773 1.0709 0.107 Uiso 1 1 calc R . .
C49 C 0.0610(16) 0.7748(13) 1.1233(11) 0.089(4) Uani 1 1 d D . .
H49A H 0.0128 0.7399 1.1367 0.107 Uiso 1 1 calc R . .
H49B H 0.0845 0.8006 1.1651 0.107 Uiso 1 1 calc R . .
C50 C 0.0331(19) 0.8345(13) 1.0701(11) 0.089(4) Uani 1 1 d . . .
H50A H -0.0300 0.8307 1.0629 0.107 Uiso 1 1 calc R . .
H50B H 0.0463 0.8880 1.0869 0.107 Uiso 1 1 calc R . .

loop_
_atom_site_aniso_label
_atom_site_aniso_U_11
_atom_site_aniso_U_22
_atom_site_aniso_U_33
_atom_site_aniso_U_23
_atom_site_aniso_U_13
_atom_site_aniso_U_12
Sm1 0.0415(4) 0.0387(4) 0.0418(4) 0.0028(3) 0.0000(3) -0.0005(3)
O1 0.046(6) 0.042(5) 0.047(7) -0.012(5) 0.016(5) 0.005(4)
O2 0.044(6) 0.041(5) 0.067(9) 0.005(5) -0.001(5) -0.005(5)
O3 0.037(5) 0.060(6) 0.075(10) 0.000(6) -0.004(5) -0.010(5)
O4 0.073(8) 0.062(7) 0.052(8) 0.006(6) -0.012(7) 0.010(6)
N1 0.036(6) 0.042(6) 0.044(9) 0.000(5) -0.004(5) -0.014(5)
N2 0.069(5) 0.063(4) 0.087(7) 0.010(4) -0.024(5) 0.003(4)
C1 0.053(9) 0.020(6) 0.088(15) 0.005(7) 0.000(9) -0.010(6)
C2 0.042(8) 0.053(8) 0.032(8) -0.007(7) 0.006(6) -0.005(7)
C3 0.044(8) 0.044(8) 0.060(12) 0.004(7) 0.001(7) 0.002(7)
C4 0.076(12) 0.067(11) 0.041(11) -0.021(9) 0.007(9) 0.003(10)
C5 0.053(9) 0.041(7) 0.032(8) -0.005(6) 0.009(7) 0.013(7)
C6 0.047(8) 0.043(7) 0.048(9) 0.004(6) -0.003(8) 0.020(8)
C7 0.034(6) 0.039(8) 0.048(9) -0.006(6) 0.008(6) -0.003(6)
C8 0.040(7) 0.051(8) 0.042(9) -0.003(7) -0.002(7) -0.002(7)
C9 0.050(8) 0.061(11) 0.063(12) -0.012(8) -0.001(9) 0.013(8)
C10 0.049(9) 0.052(9) 0.055(11) -0.003(8) -0.015(8) 0.008(8)
C11 0.038(7) 0.061(9) 0.040(10) 0.010(8) 0.010(7) 0.011(7)
C12 0.035(7) 0.046(8) 0.059(11) -0.002(7) 0.000(7) 0.001(7)
C13 0.039(7) 0.045(7) 0.048(10) -0.019(7) 0.017(7) -0.007(7)
C14 0.039(7) 0.040(7) 0.038(8) 0.007(6) -0.003(6) -0.015(6)
C15 0.069(5) 0.063(4) 0.087(7) 0.010(4) -0.024(5) 0.003(4)
C16 0.069(5) 0.063(4) 0.087(7) 0.010(4) -0.024(5) 0.003(4)
C17 0.069(5) 0.063(4) 0.087(7) 0.010(4) -0.024(5) 0.003(4)
C18 0.069(5) 0.063(4) 0.087(7) 0.010(4) -0.024(5) 0.003(4)
C19 0.040(8) 0.052(9) 0.082(15) 0.007(9) 0.010(9) -0.011(7)
C20 0.040(9) 0.069(11) 0.100(19) -0.004(11) 0.005(9) 0.003(9)
C21 0.062(11) 0.071(12) 0.10(2) -0.017(12) 0.025(12) -0.018(10)
C22 0.087(13) 0.068(11) 0.060(14) 0.036(10) 0.028(11) -0.002(11)
C23 0.104(9) 0.058(6) 0.133(14) -0.008(7) -0.013(9) -0.007(6)
C24 0.104(9) 0.058(6) 0.133(14) -0.008(7) -0.013(9) -0.007(6)
C25 0.104(9) 0.058(6) 0.133(14) -0.008(7) -0.013(9) -0.007(6)
C26 0.104(9) 0.058(6) 0.133(14) -0.008(7) -0.013(9) -0.007(6)
C27 0.052(9) 0.055(9) 0.066(13) -0.024(9) 0.021(9) 0.002(8)
C28 0.077(13) 0.083(13) 0.085(19) -0.024(13) 0.010(12) -0.013(11)
C29 0.061(11) 0.070(12) 0.12(2) 0.011(13) 0.024(13) 0.007(10)
C30 0.085(13) 0.088(13) 0.047(12) -0.016(10) -0.006(10) -0.028(12)
C31 0.071(10) 0.038(7) 0.054(10) 0.008(7) 0.013(11) 0.002(8)
C32 0.053(12) 0.108(11) 0.14(2) 0.043(12) 0.038(12) 0.025(10)
C32' 0.053(12) 0.108(11) 0.14(2) 0.043(12) 0.038(12) 0.025(10)
C33 0.053(12) 0.108(11) 0.14(2) 0.043(12) 0.038(12) 0.025(10)
C33' 0.053(12) 0.108(11) 0.14(2) 0.043(12) 0.038(12) 0.025(10)
C34 0.053(12) 0.108(11) 0.14(2) 0.043(12) 0.038(12) 0.025(10)
C34' 0.053(12) 0.108(11) 0.14(2) 0.043(12) 0.038(12) 0.025(10)
C35 0.036(7) 0.051(8) 0.058(12) -0.017(8) -0.001(7) -0.002(7)
C36 0.043(7) 0.057(8) 0.053(10) 0.004(8) -0.004(8) -0.007(7)
C37 0.041(8) 0.057(9) 0.073(14) -0.003(9) -0.008(9) -0.006(7)
C38 0.051(9) 0.062(10) 0.060(13) -0.016(10) 0.009(9) -0.011(8)
C39 0.042(8) 0.078(11) 0.042(10) -0.019(9) -0.007(8) 0.009(8)
C40 0.039(7) 0.071(11) 0.045(10) -0.018(8) -0.010(7) 0.008(8)
C41 0.055(10) 0.092(13) 0.064(13) -0.016(10) -0.004(9) -0.035(9)
C42 0.076(14) 0.14(2) 0.13(3) 0.05(2) -0.035(17) -0.038(16)
C42' 0.076(14) 0.14(2) 0.13(3) 0.05(2) -0.035(17) -0.038(16)
C43 0.076(14) 0.14(2) 0.13(3) 0.05(2) -0.035(17) -0.038(16)
C43' 0.076(14) 0.14(2) 0.13(3) 0.05(2) -0.035(17) -0.038(16)
C44 0.077(8) 0.128(12) 0.090(12) 0.039(10) 0.000(8) 0.025(8)
C45 0.077(8) 0.128(12) 0.090(12) 0.039(10) 0.000(8) 0.025(8)
C46 0.077(8) 0.128(12) 0.090(12) 0.039(10) 0.000(8) 0.025(8)
C47 0.139(11) 0.086(7) 0.043(7) 0.022(5) -0.004(7) 0.017(8)
C48 0.139(11) 0.086(7) 0.043(7) 0.022(5) -0.004(7) 0.017(8)
C49 0.139(11) 0.086(7) 0.043(7) 0.022(5) -0.004(7) 0.017(8)
C50 0.139(11) 0.086(7) 0.043(7) 0.022(5) -0.004(7) 0.017(8)

loop_
_atom_type_symbol
_atom_type_description
_atom_type_scat_dispersion_real
_atom_type_scat_dispersion_imag
_atom_type_scat_source
C C 0.0033 0.0016 'International Tables Vol C Tables 4.2.6.8 and 6.1.1.4'
H H 0.0000 0.0000 'International Tables Vol C Tables 4.2.6.8 and 6.1.1.4'
N N 0.0061 0.0033 'International Tables Vol C Tables 4.2.6.8 and 6.1.1.4'
O O 0.0106 0.0060 'International Tables Vol C Tables 4.2.6.8 and 6.1.1.4'
Sm Sm -0.1638 3.4418 'International Tables Vol C Tables 4.2.6.8 and 6.1.1.4'

loop_
_geom_angle_atom_site_label_1
_geom_angle_atom_site_label_2
_geom_angle_atom_site_label_3
_geom_angle
O3 Sm1 O1 104.2(4)
O3 Sm1 O2 104.9(4)
O1 Sm1 O2 149.7(4)
O3 Sm1 O4 101.0(5)
O1 Sm1 O4 83.7(4)
O2 Sm1 O4 82.9(5)
O3 Sm1 N1 168.7(4)
O1 Sm1 N1 77.8(4)
O2 Sm1 N1 75.2(4)
O4 Sm1 N1 90.2(4)
O3 Sm1 N2 102.6(5)
O1 Sm1 N2 88.0(5)
O2 Sm1 N2 93.5(4)
O4 Sm1 N2 156.2(4)
N1 Sm1 N2 66.2(4)
C1 O1 Sm1 142.4(10)
C7 O2 Sm1 142.0(8)
C35 O3 Sm1 171.3(12)
C47 O4 C50 106.4(16)
C47 O4 Sm1 130.5(12)
C50 O4 Sm1 123.0(11)
C15 N1 C13 107.3(14)
C15 N1 C14 110.7(13)
C13 N1 C14 105.6(12)
C15 N1 Sm1 115.6(10)
C13 N1 Sm1 107.4(8)
C14 N1 Sm1 109.6(8)
C18 N2 C16 127.8(17)
C18 N2 C17 116.3(18)
C16 N2 C17 100.0(15)
C18 N2 Sm1 104.2(11)
C16 N2 Sm1 102.0(12)
C17 N2 Sm1 103.6(12)
O1 C1 C2 122.4(14)
O1 C1 C6 115.8(14)
C2 C1 C6 121.6(12)
C1 C2 C3 117.3(14)
C1 C2 C19 122.4(13)
C3 C2 C19 120.2(14)
C4 C3 C2 122.4(15)
C4 C3 H3 118.8
C2 C3 H3 118.8
C5 C4 C3 117.3(15)
C5 C4 C23 122.5(19)
C3 C4 C23 120.1(18)
C4 C5 C6 124.7(17)
C4 C5 H5 117.6
C6 C5 H5 117.6
C5 C6 C1 116.5(15)
C5 C6 C13 121.6(16)
C1 C6 C13 121.9(12)
O2 C7 C8 124.2(13)
O2 C7 C12 116.9(13)
C8 C7 C12 118.9(12)
C9 C8 C7 118.3(14)
C9 C8 C27 121.4(15)
C7 C8 C27 120.2(13)
C10 C9 C8 123.9(17)
C10 C9 H9 118.0
C8 C9 H9 118.0
C9 C10 C11 117.3(17)
C9 C10 C31 123.6(16)
C11 C10 C31 119.1(14)
C12 C11 C10 122.4(16)
C12 C11 H11 118.8
C10 C11 H11 118.8
C11 C12 C7 119.2(15)
C11 C12 C14 120.8(14)
C7 C12 C14 119.6(13)
N1 C13 C6 122.0(15)
N1 C13 H13A 106.8
C6 C13 H13A 106.8
N1 C13 H13B 106.8
C6 C13 H13B 106.8
H13A C13 H13B 106.7
N1 C14 C12 115.3(13)
N1 C14 H14A 108.5
C12 C14 H14A 108.5
N1 C14 H14B 108.5
C12 C14 H14B 108.5
H14A C14 H14B 107.5
N1 C15 C16 112.0(17)
N1 C15 H15A 109.2
C16 C15 H15A 109.2
N1 C15 H15B 109.2
C16 C15 H15B 109.2
H15A C15 H15B 107.9
N2 C16 C15 114.5(17)
N2 C16 H16A 108.6
C15 C16 H16A 108.6
N2 C16 H16B 108.6
C15 C16 H16B 108.6
H16A C16 H16B 107.6
N2 C17 H17A 109.5
N2 C17 H17B 109.5
H17A C17 H17B 109.5
N2 C17 H17C 109.5
H17A C17 H17C 109.5
H17B C17 H17C 109.5
N2 C18 H18A 109.5
N2 C18 H18B 109.5
H18A C18 H18B 109.5
N2 C18 H18C 109.5
H18A C18 H18C 109.5
H18B C18 H18C 109.5
C20 C19 C22 107.4(17)
C20 C19 C21 108.8(17)
C22 C19 C21 112.0(16)
C20 C19 C2 112.0(14)
C22 C19 C2 107.3(16)
C21 C19 C2 109.5(15)
C19 C20 H20A 109.5
C19 C20 H20B 109.5
H20A C20 H20B 109.5
C19 C20 H20C 109.5
H20A C20 H20C 109.5
H20B C20 H20C 109.5
C19 C21 H21A 109.5
C19 C21 H21B 109.5
H21A C21 H21B 109.5
C19 C21 H21C 109.5
H21A C21 H21C 109.5
H21B C21 H21C 109.5
C19 C22 H22A 109.5
C19 C22 H22B 109.5
H22A C22 H22B 109.5
C19 C22 H22C 109.5
H22A C22 H22C 109.5
H22B C22 H22C 109.5
C24 C23 C25 116(3)
C24 C23 C26 102(2)
C25 C23 C26 110(2)
C24 C23 C4 116(2)
C25 C23 C4 106(2)
C26 C23 C4 107(2)
C23 C24 H24A 109.5
C23 C24 H24B 109.5
H24A C24 H24B 109.5
C23 C24 H24C 109.5
H24A C24 H24C 109.5
H24B C24 H24C 109.5
C23 C25 H25A 109.5
C23 C25 H25B 109.5
H25A C25 H25B 109.5
C23 C25 H25C 109.5
H25A C25 H25C 109.5
H25B C25 H25C 109.5
C23 C26 H26A 109.5
C23 C26 H26B 109.5
H26A C26 H26B 109.5
C23 C26 H26C 109.5
H26A C26 H26C 109.5
H26B C26 H26C 109.5
C8 C27 C30 112.0(15)
C8 C27 C29 110.5(18)
C30 C27 C29 107.9(16)
C8 C27 C28 112.3(15)
C30 C27 C28 103.0(17)
C29 C27 C28 110.9(16)
C27 C28 H28A 109.5
C27 C28 H28B 109.5
H28A C28 H28B 109.5
C27 C28 H28C 109.5
H28A C28 H28C 109.5
H28B C28 H28C 109.5
C27 C29 H29A 109.5
C27 C29 H29B 109.5
H29A C29 H29B 109.5
C27 C29 H29C 109.5
H29A C29 H29C 109.5
H29B C29 H29C 109.5
C27 C30 H30A 109.5
C27 C30 H30B 109.5
H30A C30 H30B 109.5
C27 C30 H30C 109.5
H30A C30 H30C 109.5
H30B C30 H30C 109.5
C34' C31 C34 32(2)
C34' C31 C32' 119(4)
C34 C31 C32' 91(5)
C34' C31 C33 92(4)
C34 C31 C33 118(4)
C32' C31 C33 111(6)
C34' C31 C32 127(4)
C34 C31 C32 98(5)
C32' C31 C32 9(5)
C33 C31 C32 112(6)
C34' C31 C33' 102(4)
C34 C31 C33' 123(4)
C32' C31 C33' 95(6)
C33 C31 C33' 16(5)
C32 C31 C33' 96(6)
C34' C31 C10 110(2)
C34 C31 C10 112(2)
C32' C31 C10 112(3)
C33 C31 C10 111(3)
C32 C31 C10 104(3)
C33' C31 C10 118(3)
O3 C35 C40 121.1(16)
O3 C35 C36 121.4(15)
C40 C35 C36 117.5(15)
C37 C36 C35 122.5(17)
C37 C36 C41 121.5(17)
C35 C36 C41 116.0(14)
C36 C37 C38 118.9(18)
C36 C37 H37 120.6
C38 C37 H37 120.6
C39 C38 C37 117.5(16)
C39 C38 H38 121.2
C37 C38 H38 121.2
C38 C39 C40 125.0(17)
C38 C39 H39 117.5
C40 C39 H39 117.5
C39 C40 C35 118.0(18)
C39 C40 C44 123.9(18)
C35 C40 C44 118.0(18)
C43' C41 C42' 128(3)
C43' C41 C43 70(4)
C42' C41 C43 77(3)
C43' C41 C36 105(2)
C42' C41 C36 125(3)
C43 C41 C36 115(2)
C43' C41 C42 151(3)
C42' C41 C42 27(3)
C43 C41 C42 101(3)
C36 C41 C42 104(3)
C45 C44 C46 111(2)
C45 C44 C40 118(2)
C46 C44 C40 113(2)
C45 C44 H44 104.4
C46 C44 H44 104.4
C40 C44 H44 104.4
C44 C45 H45A 109.5
C44 C45 H45B 109.5
C44 C45 H45C 109.5
C44 C46 H46A 109.5
C44 C46 H46B 109.5
H46A C46 H46B 109.5
C44 C46 H46C 109.5
H46A C46 H46C 109.5
H46B C46 H46C 109.5
O4 C47 C48 104(2)
O4 C47 H47A 111.0
C48 C47 H47A 111.0
O4 C47 H47B 111.0
C48 C47 H47B 111.0
H47A C47 H47B 109.0
C47 C48 C49 109.4(18)
C47 C48 H48A 109.8
C49 C48 H48A 109.8
C47 C48 H48B 109.8
C49 C48 H48B 109.8
H48A C48 H48B 108.3
C50 C49 C48 101.8(18)
C50 C49 H49A 111.4
C48 C49 H49A 111.4
C50 C49 H49B 111.4
C48 C49 H49B 111.4
H49A C49 H49B 109.3
O4 C50 C49 110.2(18)
O4 C50 H50A 109.6
C49 C50 H50A 109.6
O4 C50 H50B 109.6
C49 C50 H50B 109.6
H50A C50 H50B 108.1

loop_
_geom_bond_atom_site_label_1
_geom_bond_atom_site_label_2
_geom_bond_distance
Sm1 O3 2.170(11)
Sm1 O1 2.175(9)
Sm1 O2 2.200(11)
Sm1 O4 2.449(12)
Sm1 N1 2.618(11)
Sm1 N2 2.820(16)
O1 C1 1.373(17)
O2 C7 1.347(16)
O3 C35 1.368(18)
O4 C47 1.45(3)
O4 C50 1.48(3)
N1 C15 1.44(2)
N1 C13 1.471(19)
N1 C14 1.472(18)
N2 C18 1.433(17)
N2 C16 1.45(2)
N2 C17 1.458(15)
C1 C2 1.37(2)
C1 C6 1.39(2)
C2 C3 1.40(2)
C2 C19 1.58(2)
C3 C4 1.38(2)
C3 H3 0.9400
C4 C5 1.32(2)
C4 C23 1.55(3)
C5 C6 1.39(2)
C5 H5 0.9400
C6 C13 1.50(2)
C7 C8 1.41(2)
C7 C12 1.43(2)
C8 C9 1.39(2)
C8 C27 1.51(2)
C9 C10 1.37(2)
C9 H9 0.9400
C10 C11 1.39(2)
C10 C31 1.56(2)
C11 C12 1.38(2)
C11 H11 0.9400
C12 C14 1.49(2)
C13 H13A 0.9800
C13 H13B 0.9800
C14 H14A 0.9800
C14 H14B 0.9800
C15 C16 1.48(2)
C15 H15A 0.9800
C15 H15B 0.9800
C16 H16A 0.9800
C16 H16B 0.9800
C17 H17A 0.9700
C17 H17B 0.9700
C17 H17C 0.9700
C18 H18A 0.9700
C18 H18B 0.9700
C18 H18C 0.9700
C19 C20 1.49(2)
C19 C22 1.51(2)
C19 C21 1.55(3)
C20 H20A 0.9700
C20 H20B 0.9700
C20 H20C 0.9700
C21 H21A 0.9700
C21 H21B 0.9700
C21 H21C 0.9700
C22 H22A 0.9700
C22 H22B 0.9700
C22 H22C 0.9700
C23 C24 1.45(3)
C23 C25 1.51(4)
C23 C26 1.55(4)
C24 H24A 0.9700
C24 H24B 0.9700
C24 H24C 0.9700
C25 H25A 0.9700
C25 H25B 0.9700
C25 H25C 0.9700
C26 H26A 0.9700
C26 H26B 0.9700
C26 H26C 0.9700
C27 C30 1.55(3)
C27 C29 1.57(3)
C27 C28 1.59(3)
C28 H28A 0.9700
C28 H28B 0.9700
C28 H28C 0.9700
C29 H29A 0.9700
C29 H29B 0.9700
C29 H29C 0.9700
C30 H30A 0.9700
C30 H30B 0.9700
C30 H30C 0.9700
C31 C34' 1.50(2)
C31 C34 1.498(19)
C31 C32' 1.51(2)
C31 C33 1.505(19)
C31 C32 1.51(2)
C31 C33' 1.52(2)
C35 C40 1.39(2)
C35 C36 1.41(2)
C36 C37 1.30(2)
C36 C41 1.51(2)
C37 C38 1.47(3)
C37 H37 0.9400
C38 C39 1.28(2)
C38 H38 0.9400
C39 C40 1.39(2)
C39 H39 0.9400
C40 C44 1.52(3)
C41 C43' 1.477(19)
C41 C42' 1.488(19)
C41 C43 1.494(19)
C41 C42 1.53(2)
C44 C45 1.49(3)
C44 C46 1.49(4)
C44 H44 0.9900
C45 H45A 0.9700
C45 H45B 0.9700
C45 H45C 0.9700
C46 H46A 0.9700
C46 H46B 0.9700
C46 H46C 0.9700
C47 C48 1.50(3)
C47 H47A 0.9800
C47 H47B 0.9800
C48 C49 1.518(17)
C48 H48A 0.9800
C48 H48B 0.9800
C49 C50 1.50(3)
C49 H49A 0.9800
C49 H49B 0.9800
C50 H50A 0.9800
C50 H50B 0.9800
